data_7043655
loop_
_publ_author_name
'Wang, Zhongxia'
'Lu, Yang'
'Zafar, Zainab'
'Liu, Yu-Ling'
'Chen, Hai-Peng'
'Ge, Jia-Zhen'

_publ_section_title
;
 Sequential dielectric phase transitions induced by the vibrations of
 water molecules in an organic-inorganic hybrid halide
 (N-(2-ammoniumethyl)piperazinium) CuCl5&#x00B7;2H2O
;
_journal_name_full 'Dalton Trans.'
_journal_paper_doi 10.1039/C7DT01378G
_journal_year 2017
_chemical_formula_moiety 'C6 H18 N3, Cl5 Cu, 2(H2 O)'
_chemical_formula_sum 'C6 H22 Cl5 Cu N3 O2'
_chemical_formula_weight 409.07
_space_group_crystal_system monoclinic
_space_group_IT_number 14
_space_group_name_Hall '-P 2ybc'
_space_group_name_H-M_alt 'P 1 21/c 1'
_symmetry_space_group_name_Hall '-P 2ybc'
_symmetry_space_group_name_H-M 'P 1 21/c 1'
_atom_sites_solution_hydrogens mixed
_audit_creation_method SHELXL-2014/7
_audit_update_record
;
2017-07-11 deposited with the CCDC.
2017-07-17 downloaded from the CCDC.
;
_cell_angle_alpha 90
_cell_angle_beta 98.15(3)
_cell_angle_gamma 90
_cell_formula_units_Z 4
_cell_length_a 9.5904(19)
_cell_length_b 9.2794(19)
_cell_length_c 18.072(4)
_cell_measurement_reflns_used 4362
_cell_measurement_temperature 293(2)
_cell_measurement_theta_max 27.5126
_cell_measurement_theta_min 2.1467
_cell_volume 1592.0(6)
_computing_cell_refinement 'CrystalClear (Rigaku Inc., 2008)'
_computing_data_collection 'CrystalClear (Rigaku Inc., 2008)'
_computing_data_reduction 'CrystalClear (Rigaku Inc., 2008)'
_computing_molecular_graphics 'Bruker SHELXTL'
_computing_publication_material 'Bruker SHELXTL'
_computing_structure_refinement 'SHELXS-2014/7 (Sheldrick, 2014)'
_computing_structure_solution 'SHELXS-2014/7 (Sheldrick, 2014)'
_diffrn_ambient_temperature 293(2)
_diffrn_measured_fraction_theta_full 0.998
_diffrn_measured_fraction_theta_max 0.998
_diffrn_measurement_device_type 'Rigaku Mercury CCD'
_diffrn_measurement_method \w
_diffrn_radiation_type MoK\a
_diffrn_radiation_wavelength 0.71073
_diffrn_reflns_av_R_equivalents 0.0485
_diffrn_reflns_av_unetI/netI 0.0481
_diffrn_reflns_Laue_measured_fraction_full 0.998
_diffrn_reflns_Laue_measured_fraction_max 0.998
_diffrn_reflns_limit_h_max 11
_diffrn_reflns_limit_h_min -11
_diffrn_reflns_limit_k_max 10
_diffrn_reflns_limit_k_min -11
_diffrn_reflns_limit_l_max 21
_diffrn_reflns_limit_l_min -19
_diffrn_reflns_number 8412
_diffrn_reflns_point_group_measured_fraction_full 0.998
_diffrn_reflns_point_group_measured_fraction_max 0.998
_diffrn_reflns_theta_full 24.993
_diffrn_reflns_theta_max 24.993
_diffrn_reflns_theta_min 3.070
_diffrn_source 'fine-focus sealed tube'
_exptl_absorpt_coefficient_mu 2.205
_exptl_absorpt_correction_T_max 0.643
_exptl_absorpt_correction_T_min 0.595
_exptl_absorpt_correction_type multi-scan
_exptl_absorpt_process_details 'CrystalClear (Rigaku, 2005)'
_exptl_crystal_colour pale-yellow
_exptl_crystal_density_diffrn 1.707
_exptl_crystal_density_method 'not measured'
_exptl_crystal_description block
_exptl_crystal_F_000 836.0
_exptl_crystal_size_max 0.3
_exptl_crystal_size_mid 0.2
_exptl_crystal_size_min 0.2
_refine_diff_density_max 1.893
_refine_diff_density_min -1.015
_refine_diff_density_rms 0.150
_refine_ls_extinction_coef 0.014(3)
_refine_ls_extinction_expression Fc^*^=kFc[1+0.001xFc^2^\l^3^/sin(2\q)]^-1/4^
_refine_ls_extinction_method 'SHELXL-2014/7 (Sheldrick 2014'
_refine_ls_goodness_of_fit_ref 1.081
_refine_ls_hydrogen_treatment constr
_refine_ls_matrix_type full
_refine_ls_number_parameters 155
_refine_ls_number_reflns 2788
_refine_ls_number_restraints 0
_refine_ls_restrained_S_all 1.081
_refine_ls_R_factor_all 0.1052
_refine_ls_R_factor_gt 0.0772
_refine_ls_shift/su_max 0.003
_refine_ls_shift/su_mean 0.000
_refine_ls_structure_factor_coef Fsqd
_refine_ls_weighting_details 'w=1/[\s^2^(Fo^2^)+(0.1879P)^2^] where P=(Fo^2^+2Fc^2^)/3'
_refine_ls_weighting_scheme calc
_refine_ls_wR_factor_gt 0.2158
_refine_ls_wR_factor_ref 0.2761
_reflns_Friedel_coverage 0.000
_reflns_number_gt 1856
_reflns_number_total 2788
_reflns_threshold_expression 'I > 2\s(I)'
_cod_data_source_file c7dt01378g2.cif
_cod_data_source_block 1-293K
_cod_depositor_comments
;
The following automatic conversions were performed:

'_exptl_absorpt_correction_type' value 'Multi-scan' changed to
'multi-scan' according to
/home/data/users/saulius/crontab/automatic-downloads/rss-feeds/RSC/lib/dictionaries/cif_core.dic
dictionary named 'cif_core.dic' version 2.4.2 from 2011-04-26.

Automatic conversion script
Id: cif_fix_values 4973 2017-02-22 13:04:09Z antanas 
;
_cod_database_code 7043655
_shelx_shelxl_version_number 2014/7
_shelx_space_group_comment
;
The symmetry employed for this shelxl refinement is uniquely defined
by the following loop, which should always be used as a source of
symmetry information in preference to the above space-group names.
They are only intended as comments.
;

loop_
_space_group_symop_operation_xyz
'x, y, z'
'-x, y+1/2, -z+1/2'
'-x, -y, -z'
'x, -y-1/2, z-1/2'

loop_
_atom_site_label
_atom_site_type_symbol
_atom_site_fract_x
_atom_site_fract_y
_atom_site_fract_z
_atom_site_U_iso_or_equiv
_atom_site_adp_type
_atom_site_occupancy
_atom_site_site_symmetry_order
_atom_site_calc_flag
_atom_site_refinement_flags_posn
_atom_site_refinement_flags_adp
C6 C 0.3034(8) 0.4665(8) 0.2981(4) 0.0545(18) Uani 1 1 d . .
H6A H 0.4026 0.4423 0.3028 0.065 Uiso 1 1 calc R U
H6B H 0.2499 0.3854 0.2752 0.065 Uiso 1 1 calc R U
C5 C 0.2744(8) 0.5984(8) 0.2487(4) 0.0543(18) Uani 1 1 d . .
H5A H 0.3023 0.5793 0.2001 0.065 Uiso 1 1 calc R U
H5B H 0.1743 0.6193 0.2415 0.065 Uiso 1 1 calc R U
C4 C 0.3215(8) 0.7529(8) 0.3610(5) 0.0579(19) Uani 1 1 d . .
H4A H 0.2234 0.7804 0.3589 0.069 Uiso 1 1 calc R U
H4B H 0.3791 0.8321 0.3829 0.069 Uiso 1 1 calc R U
C3 C 0.3502(9) 0.6201(9) 0.4098(4) 0.0584(19) Uani 1 1 d . .
H3A H 0.3266 0.6397 0.4593 0.070 Uiso 1 1 calc R U
H3B H 0.4495 0.5960 0.4148 0.070 Uiso 1 1 calc R U
C1 C 0.1871(8) 0.2420(9) 0.4069(5) 0.065(2) Uani 1 1 d . .
H1D H 0.2219 0.1600 0.4373 0.079 Uiso 1 1 calc R U
H1E H 0.1892 0.2167 0.3550 0.079 Uiso 1 1 calc R U
C2 C 0.2830(8) 0.3681(9) 0.4268(5) 0.0572(19) Uani 1 1 d . .
H2A H 0.2706 0.4005 0.4765 0.069 Uiso 1 1 calc R U
H2B H 0.3795 0.3350 0.4292 0.069 Uiso 1 1 calc R U
Cl1 Cl 0.3796(2) 0.0818(2) 0.27856(11) 0.0553(6) Uani 1 1 d . .
Cl2 Cl 0.3247(2) 0.2729(2) 0.12438(12) 0.0629(6) Uani 1 1 d . .
Cl3 Cl 0.3149(2) -0.1296(2) 0.11017(11) 0.0607(6) Uani 1 1 d . .
Cl4 Cl 0.0635(2) -0.0569(2) 0.23704(12) 0.0651(7) Uani 1 1 d . .
Cl5 Cl 0.0140(2) 0.1336(2) 0.08503(12) 0.0658(7) Uani 1 1 d . .
Cu1 Cu 0.21074(9) 0.08504(10) 0.17367(5) 0.0519(5) Uani 1 1 d . .
N2 N 0.2629(6) 0.4941(7) 0.3752(3) 0.0501(14) Uani 1 1 d . .
H2C H 0.1633 0.5219 0.3692 0.060 Uiso 1 1 calc R U
N3 N 0.3534(7) 0.7250(7) 0.2832(4) 0.0549(16) Uani 1 1 d . .
H3C H 0.3308 0.8025 0.2550 0.066 Uiso 1 1 calc R U
H3D H 0.4454 0.7095 0.2847 0.066 Uiso 1 1 calc R U
N1 N 0.0370(7) 0.2715(8) 0.4180(4) 0.0666(19) Uani 1 1 d . .
H1A H -0.0153 0.1937 0.4054 0.100 Uiso 1 1 calc R U
H1B H 0.0339 0.2928 0.4657 0.100 Uiso 1 1 calc R U
H1C H 0.0037 0.3454 0.3894 0.100 Uiso 1 1 calc R U
O1 O 0.9235(11) 0.0017(9) 0.4233(7) 0.177(5) Uani 1 1 d . .
H1G H 0.9176 -0.0111 0.4693 0.212 Uiso 1 1 d R U
H1H H 0.8474 -0.0327 0.4002 0.212 Uiso 1 1 d R U
O2 O 0.3843(16) 0.5808(9) 0.0247(5) 0.170(6) Uani 1 1 d . .
H2F H 0.3677 0.6587 0.0466 0.203 Uiso 1 1 d R U
H2G H 0.3589 0.5095 0.0491 0.203 Uiso 1 1 d R U

loop_
_atom_site_aniso_label
_atom_site_aniso_U_11
_atom_site_aniso_U_22
_atom_site_aniso_U_33
_atom_site_aniso_U_23
_atom_site_aniso_U_13
_atom_site_aniso_U_12
C6 0.057(4) 0.051(4) 0.057(4) -0.002(4) 0.017(4) 0.003(3)
C5 0.043(4) 0.063(5) 0.057(4) -0.002(4) 0.004(3) -0.001(3)
C4 0.050(4) 0.045(4) 0.079(5) -0.002(4) 0.013(4) 0.002(3)
C3 0.055(4) 0.065(5) 0.058(4) -0.004(4) 0.015(4) -0.003(4)
C1 0.054(4) 0.064(5) 0.083(5) 0.014(4) 0.026(4) -0.004(4)
C2 0.044(4) 0.064(5) 0.066(5) 0.021(4) 0.015(4) 0.004(3)
Cl1 0.0477(11) 0.0558(12) 0.0624(11) 0.0014(8) 0.0079(9) 0.0007(7)
Cl2 0.0524(11) 0.0594(12) 0.0771(13) 0.0085(10) 0.0096(9) -0.0056(8)
Cl3 0.0605(12) 0.0588(12) 0.0649(12) -0.0018(9) 0.0160(9) 0.0038(9)
Cl4 0.0456(11) 0.0818(15) 0.0688(13) 0.0177(11) 0.0115(9) -0.0023(9)
Cl5 0.0456(11) 0.0765(14) 0.0740(13) 0.0186(11) 0.0040(9) -0.0053(9)
Cu1 0.0425(6) 0.0513(7) 0.0623(7) 0.0033(4) 0.0091(5) -0.0009(3)
N2 0.038(3) 0.052(3) 0.061(3) 0.001(3) 0.009(3) 0.001(3)
N3 0.051(3) 0.050(4) 0.065(4) 0.022(3) 0.012(3) 0.004(3)
N1 0.065(4) 0.065(4) 0.075(4) -0.014(4) 0.028(4) -0.014(3)
O1 0.200(11) 0.070(6) 0.225(10) 0.026(6) -0.095(9) -0.048(7)
O2 0.329(18) 0.083(6) 0.108(7) 0.015(5) 0.069(9) 0.035(8)

loop_
_atom_type_symbol
_atom_type_description
_atom_type_scat_dispersion_real
_atom_type_scat_dispersion_imag
_atom_type_scat_source
C C 0.0033 0.0016 'International Tables Vol C Tables 4.2.6.8 and 6.1.1.4'
H H 0.0000 0.0000 'International Tables Vol C Tables 4.2.6.8 and 6.1.1.4'
N N 0.0061 0.0033 'International Tables Vol C Tables 4.2.6.8 and 6.1.1.4'
Cl Cl 0.1484 0.1585 'International Tables Vol C Tables 4.2.6.8 and 6.1.1.4'
Cu Cu 0.3201 1.2651 'International Tables Vol C Tables 4.2.6.8 and 6.1.1.4'
O O 0.0106 0.0060 'International Tables Vol C Tables 4.2.6.8 and 6.1.1.4'

loop_
_geom_angle_atom_site_label_1
_geom_angle_atom_site_label_2
_geom_angle_atom_site_label_3
_geom_angle
C5 C6 N2 110.8(6)
N3 C5 C6 110.6(6)
N3 C4 C3 111.1(6)
C4 C3 N2 110.0(7)
C2 C1 N1 113.1(7)
N2 C2 C1 116.1(7)
Cl2 Cu1 Cl1 90.66(8)
Cl2 Cu1 Cl5 88.30(8)
Cl1 Cu1 Cl5 165.26(9)
Cl2 Cu1 Cl4 164.98(9)
Cl1 Cu1 Cl4 89.57(8)
Cl5 Cu1 Cl4 87.68(8)
Cl2 Cu1 Cl3 100.26(8)
Cl1 Cu1 Cl3 94.85(7)
Cl5 Cu1 Cl3 99.80(8)
Cl4 Cu1 Cl3 94.68(8)
C2 N2 C6 114.5(6)
C2 N2 C3 109.3(6)
C6 N2 C3 108.0(6)
C5 N3 C4 111.6(6)

loop_
_geom_bond_atom_site_label_1
_geom_bond_atom_site_label_2
_geom_bond_distance
C6 C5 1.517(10)
C6 N2 1.520(9)
C5 N3 1.486(10)
C4 N3 1.504(10)
C4 C3 1.517(11)
C3 N2 1.521(10)
C1 C2 1.500(11)
C1 N1 1.506(10)
C2 N2 1.492(9)
Cl1 Cu1 2.312(2)
Cl2 Cu1 2.303(2)
Cl3 Cu1 2.571(2)
Cl4 Cu1 2.345(2)
Cl5 Cu1 2.339(2)

loop_
_geom_hbond_atom_site_label_D
_geom_hbond_atom_site_label_H
_geom_hbond_atom_site_label_A
_geom_hbond_distance_DH
_geom_hbond_distance_HA
_geom_hbond_distance_DA
_geom_hbond_angle_DHA
_geom_hbond_site_symmetry_A
N2 H2C Cl4 0.98 2.79 3.512(6) 131.3 2
N2 H2C Cl5 0.98 2.25 3.128(6) 149.0 2
N3 H3C Cl1 0.89 2.66 3.323(7) 132.3 1_565
N3 H3C Cl3 0.89 2.68 3.377(6) 136.5 1_565
N3 H3D Cl2 0.89 2.62 3.325(7) 136.5 2_655
N1 H1A O1 0.89 1.92 2.737(10) 152.3 1_455
N1 H1B Cl5 0.89 2.29 3.182(7) 174.7 4_566
N1 H1B Cl5 0.89 2.29 3.182(7) 174.7 4_566
O1 H1H Cl2 0.85 2.44 3.215(9) 151.4 2_645
O2 H2F Cl3 0.85 2.37 3.215(9) 177.7 1_565
O2 H2G Cl2 0.85 2.63 3.468(9) 170.1 .

loop_
_geom_torsion_atom_site_label_1
_geom_torsion_atom_site_label_2
_geom_torsion_atom_site_label_3
_geom_torsion_atom_site_label_4
_geom_torsion
N2 C6 C5 N3 58.3(8)
N3 C4 C3 N2 -57.9(8)
N1 C1 C2 N2 -70.7(9)
C1 C2 N2 C6 -68.0(8)
C1 C2 N2 C3 170.7(6)
C5 C6 N2 C2 177.9(6)
C5 C6 N2 C3 -60.1(8)
C4 C3 N2 C2 -175.3(6)
C4 C3 N2 C6 59.6(8)
C6 C5 N3 C4 -55.2(8)
C3 C4 N3 C5 55.5(8)
